data_7100365
_journal_name_full 'Chemical Communications'
_journal_paper_doi 10.1039/b417954d
_journal_year 2005
_chemical_absolute_configuration syn
_chemical_formula_moiety 'C27 H39 N3 O2'
_chemical_formula_structural 'C27 H39 N3 O2'
_chemical_formula_sum 'C28 H31 N3 O2'
_chemical_formula_weight 441.56
_space_group_IT_number 19
_space_group_name_Hall 'P 2ac 2ab'
_space_group_name_H-M_alt 'P 21 21 21'
_symmetry_cell_setting orthorhombic
_symmetry_Int_Tables_number 19
_symmetry_space_group_name_Hall 'P 2ac 2ab'
_symmetry_space_group_name_H-M 'P 21 21 21'
_cell_angle_alpha 90
_cell_angle_beta 90
_cell_angle_gamma 90
_cell_formula_units_Z 4
_cell_length_a 9.5902(3)
_cell_length_b 10.3216(4)
_cell_length_c 24.9928(10)
_cell_measurement_temperature 173(2)
_cell_measurement_wavelength 0.71073
_cell_volume 2473.94(16)
_diffrn_ambient_temperature 173(2)
_exptl_crystal_density_diffrn 1.186
_refine_diff_density_rms 0.03
_cod_database_code 7100365

loop_
_symmetry_equiv_pos_as_xyz
'x, y, z'
'-x+1/2, -y, z+1/2'
'x+1/2, -y+1/2, -z'
'-x, y+1/2, -z+1/2'

loop_
_atom_site_label
_atom_site_type_symbol
_atom_site_fract_x
_atom_site_fract_y
_atom_site_fract_z
_atom_site_U_iso_or_equiv
_atom_site_adp_type
_atom_site_occupancy
_atom_site_symmetry_multiplicity
_atom_site_calc_flag
_atom_site_refinement_flags
_atom_site_disorder_assembly
_atom_site_disorder_group
O1 O 0.19852(17) 0.00811(15) 0.18353(6) 0.0520(4) Uani 1 1 d . . .
O2 O -0.05796(16) 0.32076(16) 0.14677(7) 0.0548(4) Uani 1 1 d . . .
N1 N 0.2649(2) 0.14486(19) 0.25139(7) 0.0487(5) Uani 1 1 d . . .
N2 N 0.11041(19) 0.21868(17) 0.19284(7) 0.0418(4) Uani 1 1 d . . .
N3 N 0.0063(2) 0.1920(2) 0.05073(7) 0.0510(5) Uani 1 1 d . . .
H3A H -0.084(3) 0.219(2) 0.0492(9) 0.045(6) Uiso 1 1 d . . .
C1 C 0.1938(2) 0.1119(2) 0.20690(9) 0.0429(6) Uani 1 1 d . . .
C2 C 0.2155(2) 0.2645(2) 0.27587(9) 0.0490(6) Uani 1 1 d . . .
H2 H 0.1514 0.2418 0.306 0.059 Uiso 1 1 calc R . .
C3 C 0.1277(2) 0.3270(2) 0.22997(9) 0.0427(5) Uani 1 1 d . . .
H3 H 0.0341 0.3511 0.2445 0.051 Uiso 1 1 calc R . .
C4 C 0.3396(3) 0.0461(3) 0.28128(10) 0.0711(8) Uani 1 1 d . . .
H4C H 0.3589 -0.0279 0.2579 0.107 Uiso 1 1 calc R . .
H4B H 0.2826 0.0176 0.3116 0.107 Uiso 1 1 calc R . .
H4A H 0.4277 0.082 0.2945 0.107 Uiso 1 1 calc R . .
C5 C 0.3333(3) 0.3460(3) 0.29767(12) 0.0708(8) Uani 1 1 d . . .
H5C H 0.4034 0.3593 0.2697 0.106 Uiso 1 1 calc R . .
H5B H 0.3761 0.3016 0.3282 0.106 Uiso 1 1 calc R . .
H5A H 0.2967 0.4301 0.3093 0.106 Uiso 1 1 calc R . .
C6 C 0.1907(2) 0.4446(2) 0.20331(9) 0.0418(5) Uani 1 1 d . . .
C7 C 0.1603(3) 0.5671(3) 0.22219(13) 0.0629(7) Uani 1 1 d . . .
H7 H 0.1002 0.576 0.2522 0.076 Uiso 1 1 calc R . .
C8 C 0.2143(3) 0.6761(3) 0.19889(17) 0.0834(10) Uani 1 1 d . . .
H8 H 0.1921 0.7592 0.2128 0.1 Uiso 1 1 calc R . .
C9 C 0.3007(3) 0.6649(3) 0.15520(17) 0.0865(11) Uani 1 1 d . . .
H9 H 0.3383 0.7401 0.1388 0.104 Uiso 1 1 calc R . .
C10 C 0.3322(3) 0.5448(3) 0.13556(13) 0.0745(9) Uani 1 1 d . . .
H10 H 0.391 0.537 0.1052 0.089 Uiso 1 1 calc R . .
C11 C 0.2787(2) 0.4338(3) 0.15978(10) 0.0535(6) Uani 1 1 d . . .
H11 H 0.3027 0.3507 0.1463 0.064 Uiso 1 1 calc R . .
C12 C 0.0244(2) 0.2307(2) 0.14848(9) 0.0427(5) Uani 1 1 d . . .
C13 C 0.0401(2) 0.1347(2) 0.10248(9) 0.0450(6) Uani 1 1 d . . .
H13 H 0.1394 0.1052 0.1014 0.054 Uiso 1 1 calc R . .
C14 C -0.0525(2) 0.0156(2) 0.11082(9) 0.0462(6) Uani 1 1 d . . .
H14B H -0.0443 -0.0144 0.1483 0.055 Uiso 1 1 calc R . .
H14A H -0.1511 0.0393 0.1043 0.055 Uiso 1 1 calc R . .
C15 C -0.0102(3) -0.0931(2) 0.07311(10) 0.0597(7) Uani 1 1 d . . .
H15B H 0.0057 -0.0562 0.0371 0.072 Uiso 1 1 calc R . .
H15A H 0.0791 -0.1303 0.0856 0.072 Uiso 1 1 calc R . .
C16 C -0.1167(2) -0.2004(2) 0.06883(9) 0.0456(6) Uani 1 1 d . . .
C17 C -0.2468(3) -0.1750(3) 0.04623(10) 0.0609(7) Uani 1 1 d . . .
H17 H -0.2668 -0.0904 0.0334 0.073 Uiso 1 1 calc R . .
C18 C -0.3468(3) -0.2702(3) 0.04224(12) 0.0692(8) Uani 1 1 d . . .
H18 H -0.4355 -0.2511 0.0273 0.083 Uiso 1 1 calc R . .
C19 C -0.3171(3) -0.3930(3) 0.06000(11) 0.0609(7) Uani 1 1 d . . .
H19 H -0.3849 -0.4596 0.0566 0.073 Uiso 1 1 calc R . .
C20 C -0.1897(3) -0.4204(2) 0.08267(10) 0.0503(6) Uani 1 1 d . . .
H20 H -0.1699 -0.5052 0.0953 0.06 Uiso 1 1 calc R . .
C21 C -0.0910(2) -0.3237(2) 0.08700(9) 0.0462(6) Uani 1 1 d . . .
H21 H -0.0034 -0.3428 0.1029 0.055 Uiso 1 1 calc R . .
C22 C 0.0994(3) 0.2969(3) 0.03337(10) 0.0583(7) Uani 1 1 d . . .
H22B H 0.1979 0.2698 0.0375 0.07 Uiso 1 1 calc R . .
H22A H 0.0839 0.3748 0.0557 0.07 Uiso 1 1 calc R . .
C23 C 0.0695(2) 0.3277(2) -0.02454(9) 0.0452(6) Uani 1 1 d . . .
C24 C 0.1268(3) 0.2553(3) -0.06529(11) 0.0577(7) Uani 1 1 d . . .
H24 H 0.1885 0.1864 -0.0566 0.069 Uiso 1 1 calc R . .
C25 C 0.0974(3) 0.2799(3) -0.11787(11) 0.0697(8) Uani 1 1 d . . .
H25 H 0.139 0.2289 -0.1452 0.084 Uiso 1 1 calc R . .
C26 C 0.0078(3) 0.3781(3) -0.13101(10) 0.0658(8) Uani 1 1 d . . .
H26 H -0.0138 0.3946 -0.1675 0.079 Uiso 1 1 calc R . .
C27 C -0.0508(3) 0.4527(3) -0.09173(11) 0.0632(7) Uani 1 1 d . . .
H27 H -0.1123 0.5214 -0.1009 0.076 Uiso 1 1 calc R . .
C28 C -0.0202(2) 0.4278(3) -0.03825(10) 0.0535(6) Uani 1 1 d . . .
H28 H -0.061 0.4796 -0.011 0.064 Uiso 1 1 calc R . .

loop_
_atom_site_aniso_label
_atom_site_aniso_U_11
_atom_site_aniso_U_22
_atom_site_aniso_U_33
_atom_site_aniso_U_23
_atom_site_aniso_U_13
_atom_site_aniso_U_12
O1 0.0690(10) 0.0332(9) 0.0536(9) 0.0034(8) -0.0029(8) 0.0028(8)
O2 0.0514(9) 0.0437(10) 0.0692(11) -0.0036(9) -0.0125(8) 0.0005(8)
N1 0.0580(11) 0.0458(13) 0.0423(11) 0.0015(9) -0.0048(9) 0.0074(10)
N2 0.0481(10) 0.0310(10) 0.0461(10) 0.0021(9) -0.0054(9) -0.0013(8)
N3 0.0511(12) 0.0506(13) 0.0514(12) 0.0097(10) -0.0084(10) -0.0111(10)
C1 0.0476(12) 0.0343(13) 0.0468(13) 0.0050(11) 0.0046(11) -0.0029(11)
C2 0.0565(13) 0.0474(14) 0.0431(12) -0.0010(11) 0.0022(11) 0.0008(12)
C3 0.0434(11) 0.0367(13) 0.0481(12) -0.0066(11) 0.0033(10) -0.0020(10)
C4 0.092(2) 0.0685(19) 0.0527(15) 0.0026(14) -0.0178(14) 0.0220(17)
C5 0.0744(17) 0.0652(19) 0.0727(18) -0.0077(16) -0.0269(15) -0.0039(15)
C6 0.0385(11) 0.0333(12) 0.0537(14) -0.0014(11) -0.0041(11) 0.0004(10)
C7 0.0572(15) 0.0397(15) 0.092(2) -0.0075(15) -0.0022(14) 0.0040(13)
C8 0.0691(19) 0.0358(16) 0.145(3) 0.0004(19) -0.021(2) -0.0027(15)
C9 0.0625(17) 0.053(2) 0.144(3) 0.041(2) -0.028(2) -0.0200(16)
C10 0.0596(16) 0.080(2) 0.084(2) 0.0265(18) -0.0011(15) -0.0204(16)
C11 0.0485(13) 0.0487(15) 0.0633(15) 0.0040(13) -0.0004(12) -0.0037(12)
C12 0.0451(11) 0.0287(12) 0.0544(14) 0.0029(11) -0.0005(11) -0.0046(11)
C13 0.0476(12) 0.0399(14) 0.0476(13) 0.0051(11) -0.0044(10) -0.0071(11)
C14 0.0537(12) 0.0387(13) 0.0461(12) -0.0010(11) 0.0014(11) -0.0065(11)
C15 0.0638(15) 0.0435(15) 0.0718(17) -0.0123(13) 0.0107(14) -0.0066(13)
C16 0.0538(13) 0.0389(14) 0.0441(12) -0.0094(11) 0.0028(11) 0.0013(11)
C17 0.0784(17) 0.0413(15) 0.0630(15) -0.0078(13) -0.0218(14) 0.0077(14)
C18 0.0682(17) 0.0533(18) 0.086(2) -0.0224(15) -0.0285(15) 0.0122(15)
C19 0.0572(15) 0.0455(16) 0.0800(18) -0.0163(14) -0.0025(14) -0.0054(13)
C20 0.0652(15) 0.0357(14) 0.0502(14) -0.0008(11) 0.0034(12) 0.0009(12)
C21 0.0512(13) 0.0430(15) 0.0444(12) -0.0078(11) -0.0029(11) 0.0066(12)
C22 0.0634(15) 0.0560(16) 0.0554(14) 0.0159(13) -0.0081(12) -0.0189(13)
C23 0.0462(12) 0.0387(14) 0.0508(13) 0.0053(12) -0.0017(11) -0.0071(11)
C24 0.0533(14) 0.0470(16) 0.0729(18) -0.0058(14) -0.0056(13) 0.0004(13)
C25 0.0661(16) 0.080(2) 0.0627(18) -0.0185(16) 0.0059(15) -0.0158(17)
C26 0.0705(17) 0.080(2) 0.0474(15) 0.0063(15) -0.0060(14) -0.0265(17)
C27 0.0621(15) 0.0489(16) 0.0785(19) 0.0234(15) -0.0160(15) -0.0058(14)
C28 0.0552(14) 0.0454(15) 0.0599(15) -0.0018(12) 0.0035(12) -0.0015(13)

loop_
_geom_bond_atom_site_label_1
_geom_bond_atom_site_label_2
_geom_bond_distance
_geom_bond_site_symmetry_2
_geom_bond_publ_flag
O1 C1 1.221(3) . ?
O2 C12 1.221(3) . ?
N1 C1 1.348(3) . ?
N1 C4 1.453(3) . ?
N1 C2 1.457(3) . ?
N2 C12 1.387(3) . ?
N2 C1 1.406(3) . ?
N2 C3 1.463(3) . ?
N3 C13 1.459(3) . ?
N3 C22 1.469(3) . ?
C2 C5 1.510(3) . ?
C2 C3 1.562(3) . ?
C3 C6 1.511(3) . ?
C6 C11 1.381(3) . ?
C6 C7 1.381(3) . ?
C7 C8 1.368(4) . ?
C8 C9 1.376(5) . ?
C9 C10 1.366(5) . ?
C10 C11 1.393(4) . ?
C12 C13 1.525(3) . ?
C13 C14 1.531(3) . ?
C14 C15 1.520(3) . ?
C15 C16 1.510(3) . ?
C16 C21 1.373(3) . ?
C16 C17 1.395(4) . ?
C17 C18 1.377(4) . ?
C18 C19 1.373(4) . ?
C19 C20 1.376(4) . ?
C20 C21 1.380(3) . ?
C22 C23 1.509(3) . ?
C23 C24 1.378(4) . ?
C23 C28 1.387(3) . ?
C24 C25 1.368(4) . ?
C25 C26 1.369(4) . ?
C26 C27 1.368(4) . ?
C27 C28 1.392(4) . ?

loop_
_cod_related_entry_id
_cod_related_entry_database
_cod_related_entry_code
1 ChemSpider 21198590
